data_4506406
loop_
_publ_author_name
'Ebenezer, Samuel'
'Muthiah, P. Thomas'

_publ_section_title
;
 Design of Co-crystals/Salts of Aminopyrimidines and Carboxylic Acids
 through Recurrently Occurring Synthons
;
_journal_issue 7
_journal_name_full 'Crystal Growth &amp; Design'
_journal_page_first 3766
_journal_paper_doi 10.1021/cg3005954
_journal_volume 12
_journal_year 2012
_chemical_formula_moiety '2(C6 H9 N3), C5 H8 O4'
_chemical_formula_sum 'C17 H26 N6 O4'
_chemical_formula_weight 378.43
_chemical_name_systematic
;
 2-amino-4,6-dimethylpyrimidine-glutaric acid
;
_space_group_IT_number 29
_symmetry_cell_setting orthorhombic
_symmetry_space_group_name_Hall 'P 2c -2ac'
_symmetry_space_group_name_H-M 'P c a 21'
_atom_sites_solution_hydrogens geom
_atom_sites_solution_primary direct
_atom_sites_solution_secondary difmap
_audit_creation_method SHELXL-97
_cell_angle_alpha 90.00
_cell_angle_beta 90.00
_cell_angle_gamma 90.00
_cell_formula_units_Z 4
_cell_length_a 29.6875(11)
_cell_length_b 4.6937(2)
_cell_length_c 14.2292(6)
_cell_measurement_reflns_used 986
_cell_measurement_temperature 293(2)
_cell_measurement_theta_max 20.0
_cell_measurement_theta_min 1.4
_cell_volume 1982.76(14)
_computing_cell_refinement 'SAINT (Bruker, 2008)'
_computing_data_collection 'SMART APEX II (Bruker, 2008)'
_computing_data_reduction 'SAINT (Bruker, 2008)'
_computing_molecular_graphics 'Mercury 2.2 (Macrae et al., 2006)'
_computing_publication_material 'PLATON (Spek, 2003)'
_computing_structure_refinement 'SHELXL-97 (Sheldrick, 2008)'
_computing_structure_solution 'SHELXS-86 (Sheldrick, 2008)'
_diffrn_ambient_temperature 293(2)
_diffrn_measured_fraction_theta_full 1.000
_diffrn_measured_fraction_theta_max 1.000
_diffrn_measurement_device_type 'Bruker SMART APEX II CCD area-detector'
_diffrn_measurement_method '\f and \w scans'
_diffrn_radiation_monochromator graphite
_diffrn_radiation_source 'fine-focus sealed tube'
_diffrn_radiation_type MoK\a
_diffrn_radiation_wavelength 0.71073
_diffrn_reflns_av_R_equivalents 0.0461
_diffrn_reflns_av_sigmaI/netI 0.0202
_diffrn_reflns_limit_h_max 28
_diffrn_reflns_limit_h_min -28
_diffrn_reflns_limit_k_max 4
_diffrn_reflns_limit_k_min -4
_diffrn_reflns_limit_l_max 7
_diffrn_reflns_limit_l_min -13
_diffrn_reflns_number 11612
_diffrn_reflns_theta_full 19.97
_diffrn_reflns_theta_max 19.97
_diffrn_reflns_theta_min 1.37
_exptl_absorpt_coefficient_mu 0.093
_exptl_absorpt_correction_T_max 0.9817
_exptl_absorpt_correction_T_min 0.9799
_exptl_absorpt_correction_type multi-scan
_exptl_absorpt_process_details 'SADABS; (Bruker, 2008)'
_exptl_crystal_colour colourless
_exptl_crystal_density_diffrn 1.268
_exptl_crystal_density_method 'not measured'
_exptl_crystal_description plate
_exptl_crystal_F_000 808
_exptl_crystal_size_max 0.22
_exptl_crystal_size_mid 0.20
_exptl_crystal_size_min 0.20
_refine_diff_density_max 0.157
_refine_diff_density_min -0.173
_refine_diff_density_rms 0.049
_refine_ls_abs_structure_details 'Flack H D (1983), Acta Cryst. A39, 876-881'
_refine_ls_extinction_method none
_refine_ls_goodness_of_fit_ref 1.128
_refine_ls_hydrogen_treatment constr
_refine_ls_matrix_type full
_refine_ls_number_parameters 250
_refine_ls_number_reflns 986
_refine_ls_number_restraints 1
_refine_ls_restrained_S_all 1.127
_refine_ls_R_factor_all 0.0425
_refine_ls_R_factor_gt 0.0376
_refine_ls_shift/su_max 0.000
_refine_ls_shift/su_mean 0.000
_refine_ls_structure_factor_coef Fsqd
_refine_ls_weighting_details 'calc w=1/[\s^2^(Fo^2^)+(0.0668P)^2^+1.2548P] where P=(Fo^2^+2Fc^2^)/3'
_refine_ls_weighting_scheme calc
_refine_ls_wR_factor_gt 0.1116
_refine_ls_wR_factor_ref 0.1160
_reflns_number_gt 895
_reflns_number_total 986
_reflns_threshold_expression >2sigma(I)
_cod_data_source_file cg3005954_si_001.cif
_cod_data_source_block MPGA
_cod_depositor_comments
;
The following automatic conversions were performed:

'_symmetry_cell_setting' value 'Orthorhombic' changed to
'orthorhombic' according to
/home/saulius/struct/CIF-dictionaries/cif_core.dic dictionary named
'cif_core.dic' version 2.4.1 from 2010-06-29.

Automatic conversion script
Id: cif_fix_values 1891 2012-01-12 08:04:46Z andrius 

 Adding full bibliography for 4506394--4506407.cif.
;
_cod_database_code 4506406

loop_
_symmetry_equiv_pos_as_xyz
'x, y, z'
'-x, -y, z+1/2'
'-x+1/2, y, z+1/2'
'x+1/2, -y, z'

loop_
_atom_site_label
_atom_site_type_symbol
_atom_site_fract_x
_atom_site_fract_y
_atom_site_fract_z
_atom_site_U_iso_or_equiv
_atom_site_adp_type
_atom_site_occupancy
_atom_site_symmetry_multiplicity
_atom_site_calc_flag
_atom_site_refinement_flags
O3 O 0.28877(16) 0.4012(11) 0.4742(4) 0.0612(15) Uani 1 1 d .
H3 H 0.2700 0.2736 0.4706 0.092 Uiso 1 1 calc R
O1 O 0.45869(17) 0.4450(12) 0.2614(4) 0.0654(15) Uani 1 1 d .
H1 H 0.4786 0.3237 0.2623 0.098 Uiso 1 1 calc R
C9 C 0.4573(3) 0.5766(15) 0.3436(7) 0.054(2) Uani 1 1 d .
O2 O 0.48681(19) 0.5539(14) 0.4007(5) 0.083(2) Uani 1 1 d .
C12 C 0.3311(2) 0.7295(13) 0.3835(5) 0.0473(18) Uani 1 1 d .
H12A H 0.3342 0.8438 0.4399 0.057 Uiso 1 1 calc R
H12B H 0.3260 0.8573 0.3310 0.057 Uiso 1 1 calc R
O4 O 0.26400(19) 0.4963(13) 0.3320(5) 0.087(2) Uani 1 1 d .
C11 C 0.3738(3) 0.5606(13) 0.3672(8) 0.0490(17) Uani 1 1 d .
H11A H 0.3705 0.4501 0.3100 0.059 Uiso 1 1 calc R
H11B H 0.3779 0.4281 0.4188 0.059 Uiso 1 1 calc R
C10 C 0.4155(2) 0.7485(13) 0.3591(6) 0.057(2) Uani 1 1 d .
H10A H 0.4116 0.8800 0.3071 0.068 Uiso 1 1 calc R
H10B H 0.4188 0.8597 0.4161 0.068 Uiso 1 1 calc R
C13 C 0.2914(2) 0.5329(14) 0.3939(6) 0.0428(19) Uani 1 1 d .
N1A N 0.52549(17) 0.1006(11) 0.2244(4) 0.0405(15) Uani 1 1 d .
N3A N 0.59675(17) -0.1176(11) 0.2560(4) 0.0452(14) Uani 1 1 d .
N2A N 0.56709(17) 0.2119(12) 0.3543(4) 0.0552(16) Uani 1 1 d .
H2A1 H 0.5905 0.1927 0.3894 0.066 Uiso 1 1 calc R
H2A2 H 0.5462 0.3295 0.3699 0.066 Uiso 1 1 calc R
C4A C 0.5923(2) -0.2650(13) 0.1773(5) 0.0462(19) Uani 1 1 d .
C8A C 0.4813(3) 0.0014(18) 0.0856(7) 0.070(3) Uani 1 1 d .
H8A1 H 0.4547 -0.0228 0.1231 0.105 Uiso 1 1 calc R
H8A2 H 0.4809 -0.1317 0.0344 0.105 Uiso 1 1 calc R
H8A3 H 0.4822 0.1921 0.0613 0.105 Uiso 1 1 calc R
C6A C 0.5220(2) -0.0507(15) 0.1449(6) 0.0457(19) Uani 1 1 d .
C5A C 0.5547(2) -0.2344(14) 0.1182(5) 0.0493(18) Uani 1 1 d .
H5A H 0.5524 -0.3371 0.0625 0.059 Uiso 1 1 calc R
C2A C 0.5633(2) 0.0610(13) 0.2765(5) 0.0405(19) Uani 1 1 d .
C7A C 0.6287(2) -0.4740(17) 0.1552(7) 0.064(2) Uani 1 1 d .
H7A1 H 0.6497 -0.3895 0.1120 0.095 Uiso 1 1 calc R
H7A2 H 0.6157 -0.6412 0.1273 0.095 Uiso 1 1 calc R
H7A3 H 0.6441 -0.5256 0.2120 0.095 Uiso 1 1 calc R
N1B N 0.2238(2) 0.0381(11) 0.5028(4) 0.0415(15) Uani 1 1 d .
C8B C 0.2664(2) -0.0464(16) 0.6441(6) 0.060(2) Uani 1 1 d .
H8B1 H 0.2929 -0.1266 0.6158 0.090 Uiso 1 1 calc R
H8B2 H 0.2620 -0.1296 0.7050 0.090 Uiso 1 1 calc R
H8B3 H 0.2701 0.1559 0.6504 0.090 Uiso 1 1 calc R
C2B C 0.1876(2) -0.0088(14) 0.4479(6) 0.0394(18) Uani 1 1 d .
C6B C 0.2267(2) -0.1065(15) 0.5840(5) 0.0434(19) Uani 1 1 d .
N2B N 0.18423(18) 0.1347(12) 0.3687(4) 0.0560(16) Uani 1 1 d .
H2B1 H 0.2048 0.2547 0.3532 0.067 Uiso 1 1 calc R
H2B2 H 0.1614 0.1084 0.3324 0.067 Uiso 1 1 calc R
N3B N 0.15388(17) -0.1918(11) 0.4684(4) 0.0438(14) Uani 1 1 d .
C5B C 0.1937(2) -0.2993(14) 0.6079(5) 0.0505(19) Uani 1 1 d .
H5B H 0.1956 -0.4029 0.6635 0.061 Uiso 1 1 calc R
C4B C 0.1580(2) -0.3349(14) 0.5478(5) 0.0431(18) Uani 1 1 d .
C7B C 0.1202(3) -0.5492(16) 0.5703(7) 0.065(3) Uani 1 1 d .
H7B1 H 0.0956 -0.4513 0.5999 0.098 Uiso 1 1 calc R
H7B2 H 0.1315 -0.6935 0.6119 0.098 Uiso 1 1 calc R
H7B3 H 0.1099 -0.6362 0.5132 0.098 Uiso 1 1 calc R

loop_
_atom_site_aniso_label
_atom_site_aniso_U_11
_atom_site_aniso_U_22
_atom_site_aniso_U_33
_atom_site_aniso_U_23
_atom_site_aniso_U_13
_atom_site_aniso_U_12
O3 0.049(3) 0.078(4) 0.056(4) 0.012(3) -0.008(3) -0.022(3)
O1 0.044(3) 0.094(4) 0.058(4) -0.012(3) -0.003(3) 0.026(3)
C9 0.035(5) 0.060(5) 0.068(7) 0.005(5) 0.006(5) -0.007(4)
O2 0.057(4) 0.128(5) 0.065(4) -0.026(4) -0.008(4) 0.034(3)
C12 0.046(4) 0.044(4) 0.052(5) 0.002(4) 0.004(3) 0.002(4)
O4 0.075(5) 0.128(5) 0.057(5) 0.037(4) -0.022(4) -0.040(3)
C11 0.039(3) 0.053(4) 0.055(4) 0.001(4) 0.005(3) -0.001(4)
C10 0.048(5) 0.045(4) 0.077(5) 0.001(4) 0.008(4) -0.003(4)
C13 0.042(5) 0.052(4) 0.034(5) 0.008(4) 0.009(5) 0.003(3)
N1A 0.029(3) 0.051(4) 0.042(4) 0.007(3) -0.002(3) 0.005(3)
N3A 0.042(3) 0.045(3) 0.049(4) -0.003(3) 0.007(3) 0.010(3)
N2A 0.040(3) 0.072(4) 0.054(4) -0.007(4) -0.011(3) 0.022(3)
C4A 0.046(5) 0.034(4) 0.058(5) 0.005(4) 0.015(4) 0.003(4)
C8A 0.065(6) 0.079(5) 0.067(6) -0.007(5) -0.012(5) -0.005(5)
C6A 0.043(5) 0.052(4) 0.042(5) -0.001(4) 0.001(4) -0.005(4)
C5A 0.049(4) 0.053(4) 0.046(4) -0.007(4) 0.003(4) -0.003(4)
C2A 0.046(5) 0.040(4) 0.035(5) -0.005(4) 0.006(4) -0.006(4)
C7A 0.048(5) 0.078(5) 0.065(6) -0.005(5) 0.007(5) 0.007(4)
N1B 0.045(4) 0.044(3) 0.036(4) 0.008(3) -0.002(3) 0.003(3)
C8B 0.051(5) 0.079(5) 0.050(5) 0.009(4) -0.011(5) -0.001(4)
C2B 0.036(5) 0.044(4) 0.038(5) 0.000(4) 0.005(4) -0.001(4)
C6B 0.036(4) 0.049(4) 0.046(5) -0.002(4) 0.004(4) 0.002(4)
N2B 0.050(3) 0.071(4) 0.047(4) 0.017(4) -0.004(3) -0.020(3)
N3B 0.041(3) 0.044(3) 0.046(4) 0.003(3) 0.003(3) -0.007(3)
C5B 0.057(5) 0.049(4) 0.045(5) 0.004(4) 0.004(5) 0.003(4)
C4B 0.035(4) 0.044(4) 0.050(5) -0.003(4) 0.016(4) 0.003(3)
C7B 0.053(5) 0.060(5) 0.083(7) 0.008(4) 0.020(5) -0.010(4)

loop_
_atom_type_symbol
_atom_type_description
_atom_type_scat_dispersion_real
_atom_type_scat_dispersion_imag
_atom_type_scat_source
C C 0.0030 0.0000 'International Tables Vol C Tables 4.2.6.8 and 6.1.1.4'
H H 0.0000 0.0000 'International Tables Vol C Tables 4.2.6.8 and 6.1.1.4'
N N 0.0060 0.0000 'International Tables Vol C Tables 4.2.6.8 and 6.1.1.4'
O O 0.0110 0.0000 'International Tables Vol C Tables 4.2.6.8 and 6.1.1.4'

loop_
_geom_angle_atom_site_label_1
_geom_angle_atom_site_label_2
_geom_angle_atom_site_label_3
_geom_angle
C13 O3 H3 109.5
C9 O1 H1 109.5
O2 C9 O1 122.2(7)
O2 C9 C10 123.7(8)
O1 C9 C10 114.1(8)
C13 C12 C11 110.5(5)
C13 C12 H12A 109.6
C11 C12 H12A 109.6
C13 C12 H12B 109.6
C11 C12 H12B 109.6
H12A C12 H12B 108.1
C12 C11 C10 112.9(5)
C12 C11 H11A 109.0
C10 C11 H11A 109.0
C12 C11 H11B 109.0
C10 C11 H11B 109.0
H11A C11 H11B 107.8
C9 C10 C11 111.9(5)
C9 C10 H10A 109.2
C11 C10 H10A 109.2
C9 C10 H10B 109.2
C11 C10 H10B 109.2
H10A C10 H10B 107.9
O4 C13 O3 122.1(7)
O4 C13 C12 122.8(7)
O3 C13 C12 115.1(7)
C6A N1A C2A 116.9(6)
C4A N3A C2A 116.1(6)
C2A N2A H2A1 120.0
C2A N2A H2A2 120.0
H2A1 N2A H2A2 120.0
N3A C4A C5A 122.2(6)
N3A C4A C7A 116.7(7)
C5A C4A C7A 121.0(7)
C6A C8A H8A1 109.5
C6A C8A H8A2 109.5
H8A1 C8A H8A2 109.5
C6A C8A H8A3 109.5
H8A1 C8A H8A3 109.5
H8A2 C8A H8A3 109.5
N1A C6A C5A 121.3(7)
N1A C6A C8A 116.9(7)
C5A C6A C8A 121.8(7)
C6A C5A C4A 117.8(7)
C6A C5A H5A 121.1
C4A C5A H5A 121.1
N2A C2A N3A 117.3(7)
N2A C2A N1A 117.1(6)
N3A C2A N1A 125.6(7)
C4A C7A H7A1 109.5
C4A C7A H7A2 109.5
H7A1 C7A H7A2 109.5
C4A C7A H7A3 109.5
H7A1 C7A H7A3 109.5
H7A2 C7A H7A3 109.5
C6B N1B C2B 117.9(6)
C6B C8B H8B1 109.5
C6B C8B H8B2 109.5
H8B1 C8B H8B2 109.5
C6B C8B H8B3 109.5
H8B1 C8B H8B3 109.5
H8B2 C8B H8B3 109.5
N2B C2B N1B 118.3(6)
N2B C2B N3B 116.9(7)
N1B C2B N3B 124.8(7)
N1B C6B C5B 120.0(7)
N1B C6B C8B 116.8(7)
C5B C6B C8B 123.3(7)
C2B N2B H2B1 120.0
C2B N2B H2B2 120.0
H2B1 N2B H2B2 120.0
C4B N3B C2B 116.0(6)
C4B C5B C6B 118.4(7)
C4B C5B H5B 120.8
C6B C5B H5B 120.8
N3B C4B C5B 122.9(6)
N3B C4B C7B 116.2(7)
C5B C4B C7B 120.9(7)
C4B C7B H7B1 109.5
C4B C7B H7B2 109.5
H7B1 C7B H7B2 109.5
C4B C7B H7B3 109.5
H7B1 C7B H7B3 109.5
H7B2 C7B H7B3 109.5

loop_
_geom_bond_atom_site_label_1
_geom_bond_atom_site_label_2
_geom_bond_distance
O3 C13 1.301(9)
O3 H3 0.8200
O1 C9 1.323(10)
O1 H1 0.8200
C9 O2 1.201(10)
C9 C10 1.495(10)
C12 C13 1.503(9)
C12 C11 1.514(10)
C12 H12A 0.9700
C12 H12B 0.9700
O4 C13 1.211(9)
C11 C10 1.525(10)
C11 H11A 0.9700
C11 H11B 0.9700
C10 H10A 0.9700
C10 H10B 0.9700
N1A C6A 1.340(9)
N1A C2A 1.358(9)
N3A C4A 1.323(8)
N3A C2A 1.332(8)
N2A C2A 1.319(9)
N2A H2A1 0.8600
N2A H2A2 0.8600
C4A C5A 1.403(9)
C4A C7A 1.494(9)
C8A C6A 1.494(10)
C8A H8A1 0.9600
C8A H8A2 0.9600
C8A H8A3 0.9600
C6A C5A 1.354(10)
C5A H5A 0.9300
C7A H7A1 0.9600
C7A H7A2 0.9600
C7A H7A3 0.9600
N1B C6B 1.343(9)
N1B C2B 1.347(9)
C8B C6B 1.483(10)
C8B H8B1 0.9600
C8B H8B2 0.9600
C8B H8B3 0.9600
C2B N2B 1.317(10)
C2B N3B 1.352(8)
C6B C5B 1.377(9)
N2B H2B1 0.8600
N2B H2B2 0.8600
N3B C4B 1.321(8)
C5B C4B 1.372(9)
C5B H5B 0.9300
C4B C7B 1.542(10)
C7B H7B1 0.9600
C7B H7B2 0.9600
C7B H7B3 0.9600

loop_
_cod_related_entry_id
_cod_related_entry_database
_cod_related_entry_code
1 ChemSpider 30652460
